data_7024724
loop_
_publ_author_name
'Schley, Michael'
'Fritzsche, Sebastian'
'L\"onnecke, Peter'
'Hey-Hawkins, Evamarie'

_publ_section_title
;
 Soluble monometallic salen complexes derived from O-functionalised
 diamines as metalloligands for the synthesis of heterobimetallic
 complexes.
;
_journal_issue 17
_journal_name_full 'Dalton transactions (Cambridge, England : 2003)'
_journal_page_first 4090
_journal_page_last 4106
_journal_paper_doi 10.1039/b920706f
_journal_volume 39
_journal_year 2010
_chemical_formula_sum 'C69 H103 B2 La N14 Ni O4'
_chemical_formula_weight 1411.89
_chemical_name_systematic
;
?
;
_space_group_IT_number 14
_symmetry_cell_setting monoclinic
_symmetry_space_group_name_Hall '-P 2yn'
_symmetry_space_group_name_H-M 'P 1 21/n 1'
_atom_sites_solution_hydrogens geom
_atom_sites_solution_primary direct
_atom_sites_solution_secondary difmap
_audit_creation_method SHELXL-97
_cell_angle_alpha 90.00
_cell_angle_beta 96.492(4)
_cell_angle_gamma 90.00
_cell_formula_units_Z 4
_cell_length_a 17.654(4)
_cell_length_b 17.236(4)
_cell_length_c 23.787(6)
_cell_measurement_reflns_used 1016
_cell_measurement_temperature 210(2)
_cell_measurement_theta_max 25.22
_cell_measurement_theta_min 2.32
_cell_volume 7192(3)
_computing_cell_refinement 'Bruker SAINT'
_computing_data_collection 'Bruker SMART'
_computing_data_reduction 'Bruker SAINT'
_computing_molecular_graphics 'ORTEP3 for Windows (L. J. Farrugia, 1997)'
_computing_publication_material 'WINGX (L.J. Farrugia,1999)'
_computing_structure_refinement 'SHELXL-97 (Sheldrick,1997)'
_computing_structure_solution 'SHELXS-97 (Sheldrick, 1990)'
_diffrn_ambient_temperature 210(2)
_diffrn_measured_fraction_theta_full 0.991
_diffrn_measured_fraction_theta_max 0.991
_diffrn_measurement_device_type 'CCD area detector'
_diffrn_measurement_method 'omega scans'
_diffrn_radiation_monochromator graphite
_diffrn_radiation_source 'fine-focus sealed tube'
_diffrn_radiation_type MoK\a
_diffrn_radiation_wavelength 0.71073
_diffrn_reflns_av_R_equivalents 0.0660
_diffrn_reflns_av_sigmaI/netI 0.0724
_diffrn_reflns_limit_h_max 23
_diffrn_reflns_limit_h_min -23
_diffrn_reflns_limit_k_max 22
_diffrn_reflns_limit_k_min -22
_diffrn_reflns_limit_l_max 31
_diffrn_reflns_limit_l_min -31
_diffrn_reflns_number 75513
_diffrn_reflns_theta_full 28.30
_diffrn_reflns_theta_max 28.30
_diffrn_reflns_theta_min 1.81
_exptl_absorpt_coefficient_mu 0.904
_exptl_absorpt_correction_type multi-scan
_exptl_crystal_colour 'bright red'
_exptl_crystal_density_diffrn 1.304
_exptl_crystal_density_method 'not measured'
_exptl_crystal_description prism
_exptl_crystal_F_000 2968
_exptl_crystal_size_max 0.30
_exptl_crystal_size_mid 0.20
_exptl_crystal_size_min 0.10
_refine_diff_density_max 1.185
_refine_diff_density_min -0.651
_refine_diff_density_rms 0.092
_refine_ls_extinction_method none
_refine_ls_goodness_of_fit_ref 1.077
_refine_ls_hydrogen_treatment mixed
_refine_ls_matrix_type full
_refine_ls_number_parameters 875
_refine_ls_number_reflns 17722
_refine_ls_number_restraints 10
_refine_ls_restrained_S_all 1.093
_refine_ls_R_factor_all 0.1093
_refine_ls_R_factor_gt 0.0692
_refine_ls_shift/su_max 0.025
_refine_ls_shift/su_mean 0.000
_refine_ls_structure_factor_coef Fsqd
_refine_ls_weighting_details 'calc w=1/[\s^2^(Fo^2^)+(0.0559P)^2^+7.4911P] where P=(Fo^2^+2Fc^2^)/3'
_refine_ls_weighting_scheme calc
_refine_ls_wR_factor_gt 0.1235
_refine_ls_wR_factor_ref 0.1362
_reflns_number_gt 12600
_reflns_number_total 17722
_reflns_threshold_expression >2sigma(I)
_cod_data_source_file b920706f.txt
_cod_data_source_block c2002fin
_cod_depositor_comments
;
The following automatic conversions were performed:

'_symmetry_cell_setting' value 'Monoclinic' changed to 'monoclinic'
according to /home/saulius/struct/CIF-dictionaries/cif_core.dic
dictionary named 'cif_core.dic' version 2.4.2 from 2011-04-26.

Automatic conversion script
Id: cif_fix_values 1891 2012-01-12 08:04:46Z andrius 
;
_cod_original_sg_symbol_H-M P2(1)/n
_cod_database_code 7024724

loop_
_symmetry_equiv_pos_as_xyz
'x, y, z'
'-x+1/2, y+1/2, -z+1/2'
'-x, -y, -z'
'x-1/2, -y-1/2, z-1/2'

loop_
_atom_site_label
_atom_site_type_symbol
_atom_site_fract_x
_atom_site_fract_y
_atom_site_fract_z
_atom_site_U_iso_or_equiv
_atom_site_adp_type
_atom_site_occupancy
_atom_site_symmetry_multiplicity
_atom_site_calc_flag
_atom_site_refinement_flags
La1 La 0.234648(13) 0.196328(13) 0.947838(10) 0.02672(7) Uani 1 1 d .
Ni1 Ni 0.06124(3) 0.42712(3) 1.06688(2) 0.02540(12) Uani 1 1 d .
O1 O 0.09746(16) 0.47595(17) 1.13424(12) 0.0327(7) Uani 1 1 d .
O2 O -0.01304(15) 0.38316(16) 1.10601(11) 0.0292(6) Uani 1 1 d .
O3 O 0.09704(16) 0.25405(17) 0.95202(13) 0.0342(7) Uani 1 1 d .
O4 O 0.18932(18) 0.33384(17) 0.93540(16) 0.0468(9) Uani 1 1 d .
N1 N 0.13361(18) 0.47196(19) 1.02723(14) 0.0267(7) Uani 1 1 d .
N2 N 0.02271(18) 0.38262(18) 0.99875(14) 0.0258(7) Uani 1 1 d .
N3 N 0.2813(2) 0.2859(2) 1.07875(16) 0.0386(9) Uani 1 1 d .
N4 N 0.2215(2) 0.2425(2) 1.05291(16) 0.0356(9) Uani 1 1 d .
N5 N 0.3660(2) 0.3290(2) 1.00240(18) 0.0405(9) Uani 1 1 d .
N6 N 0.3420(2) 0.2972(2) 0.95101(17) 0.0404(9) Uani 1 1 d .
N7 N 0.3901(2) 0.2023(2) 1.05489(15) 0.0361(8) Uani 1 1 d .
N8 N 0.3528(2) 0.1472(2) 1.02008(16) 0.0361(9) Uani 1 1 d .
N9 N 0.1632(2) 0.1039(2) 0.81790(16) 0.0400(9) Uani 1 1 d .
N10 N 0.1623(2) 0.1759(2) 0.84233(15) 0.0364(9) Uani 1 1 d .
N11 N 0.1741(2) 0.0110(2) 0.90273(17) 0.0397(9) Uani 1 1 d .
N12 N 0.1914(2) 0.0525(2) 0.95219(16) 0.0376(9) Uani 1 1 d .
N13 N 0.2909(2) 0.0500(2) 0.85625(15) 0.0366(9) Uani 1 1 d .
N14 N 0.3231(2) 0.1144(2) 0.88432(16) 0.0375(9) Uani 1 1 d .
C1 C 0.2124(2) 0.5300(2) 1.10586(19) 0.0348(10) Uani 1 1 d .
C2 C 0.1625(2) 0.5121(2) 1.14677(19) 0.0348(10) Uani 1 1 d .
C3 C 0.1850(3) 0.5375(3) 1.20409(19) 0.0383(11) Uani 1 1 d .
C4 C 0.2546(3) 0.5737(3) 1.2151(2) 0.0455(12) Uani 1 1 d .
C5 C 0.3052(3) 0.5903(3) 1.1753(2) 0.0462(12) Uani 1 1 d .
C6 C 0.2823(3) 0.5687(3) 1.1210(2) 0.0417(11) Uani 1 1 d .
C7 C 0.1334(3) 0.5250(3) 1.2505(2) 0.0452(12) Uani 1 1 d .
C8 C 0.1162(3) 0.4387(3) 1.2566(2) 0.0580(15) Uani 1 1 d .
H8A H 0.0921 0.4188 1.2208 0.087 Uiso 1 1 calc R
H8B H 0.0822 0.4318 1.2855 0.087 Uiso 1 1 calc R
H8C H 0.1633 0.4108 1.2673 0.087 Uiso 1 1 calc R
C9 C 0.0592(3) 0.5698(3) 1.2352(2) 0.0569(15) Uani 1 1 d .
H9A H 0.0704 0.6247 1.2324 0.085 Uiso 1 1 calc R
H9B H 0.0257 0.5618 1.2644 0.085 Uiso 1 1 calc R
H9C H 0.0344 0.5515 1.1992 0.085 Uiso 1 1 calc R
C10 C 0.1693(3) 0.5548(4) 1.3082(2) 0.0714(19) Uani 1 1 d .
H10A H 0.2163 0.5269 1.3194 0.107 Uiso 1 1 calc R
H10B H 0.1341 0.5464 1.3362 0.107 Uiso 1 1 calc R
H10C H 0.1800 0.6098 1.3056 0.107 Uiso 1 1 calc R
C11 C 0.3816(3) 0.6302(4) 1.1941(3) 0.0614(16) Uani 1 1 d .
C12 C 0.4324(4) 0.6346(5) 1.1475(3) 0.093(3) Uani 1 1 d .
H12A H 0.4773 0.6651 1.1601 0.140 Uiso 1 1 calc R
H12B H 0.4049 0.6588 1.1145 0.140 Uiso 1 1 calc R
H12C H 0.4478 0.5827 1.1379 0.140 Uiso 1 1 calc R
C13 C 0.4212(4) 0.5921(6) 1.2445(4) 0.139(4) Uani 1 1 d .
H13A H 0.4279 0.5375 1.2367 0.208 Uiso 1 1 calc R
H13B H 0.3912 0.5977 1.2760 0.208 Uiso 1 1 calc R
H13C H 0.4707 0.6161 1.2541 0.208 Uiso 1 1 calc R
C14 C 0.3648(5) 0.7166(5) 1.2092(4) 0.111(3) Uani 1 1 d .
H14A H 0.3363 0.7179 1.2418 0.166 Uiso 1 1 calc R
H14B H 0.3352 0.7412 1.1773 0.166 Uiso 1 1 calc R
H14C H 0.4126 0.7442 1.2180 0.166 Uiso 1 1 calc R
C15 C 0.1921(3) 0.5106(3) 1.0476(2) 0.0349(10) Uani 1 1 d .
C16 C -0.0944(2) 0.3305(2) 1.02778(18) 0.0275(9) Uani 1 1 d .
C17 C -0.0777(2) 0.3510(2) 1.08557(17) 0.0273(9) Uani 1 1 d .
C18 C -0.1356(2) 0.3360(2) 1.12219(18) 0.0313(9) Uani 1 1 d .
C19 C -0.2035(3) 0.3047(3) 1.0983(2) 0.0351(10) Uani 1 1 d .
C20 C -0.2208(2) 0.2834(2) 1.04111(19) 0.0335(10) Uani 1 1 d .
C21 C -0.1651(2) 0.2970(3) 1.0071(2) 0.0339(10) Uani 1 1 d .
C22 C -0.1217(3) 0.3574(3) 1.18518(19) 0.0388(11) Uani 1 1 d .
C23 C -0.0536(3) 0.3126(3) 1.2138(2) 0.0541(14) Uani 1 1 d .
H23A H -0.0640 0.2574 1.2111 0.081 Uiso 1 1 calc R
H23B H -0.0445 0.3275 1.2533 0.081 Uiso 1 1 calc R
H23C H -0.0088 0.3243 1.1952 0.081 Uiso 1 1 calc R
C24 C -0.1078(3) 0.4451(3) 1.1904(2) 0.0507(13) Uani 1 1 d .
H24A H -0.0640 0.4590 1.1713 0.076 Uiso 1 1 calc R
H24B H -0.0983 0.4592 1.2301 0.076 Uiso 1 1 calc R
H24C H -0.1524 0.4727 1.1731 0.076 Uiso 1 1 calc R
C25 C -0.1908(3) 0.3377(4) 1.2169(2) 0.0613(16) Uani 1 1 d .
H25A H -0.2354 0.3653 1.1996 0.092 Uiso 1 1 calc R
H25B H -0.1801 0.3532 1.2562 0.092 Uiso 1 1 calc R
H25C H -0.2003 0.2823 1.2148 0.092 Uiso 1 1 calc R
C26 C -0.2997(3) 0.2505(3) 1.0204(2) 0.0419(11) Uani 1 1 d .
C27 C -0.3021(3) 0.2194(4) 0.9602(2) 0.0593(15) Uani 1 1 d .
H27A H -0.2912 0.2612 0.9350 0.089 Uiso 1 1 calc R
H27B H -0.3524 0.1986 0.9483 0.089 Uiso 1 1 calc R
H27C H -0.2643 0.1788 0.9591 0.089 Uiso 1 1 calc R
C28 C -0.3193(3) 0.1833(3) 1.0586(2) 0.0542(14) Uani 1 1 d .
H28A H -0.2820 0.1421 1.0573 0.081 Uiso 1 1 calc R
H28B H -0.3696 0.1635 1.0455 0.081 Uiso 1 1 calc R
H28C H -0.3185 0.2017 1.0972 0.081 Uiso 1 1 calc R
C29 C -0.3590(3) 0.3144(3) 1.0229(3) 0.0559(14) Uani 1 1 d .
H29A H -0.3592 0.3316 1.0617 0.084 Uiso 1 1 calc R
H29B H -0.4090 0.2945 1.0089 0.084 Uiso 1 1 calc R
H29C H -0.3466 0.3578 0.9996 0.084 Uiso 1 1 calc R
C30 C -0.0415(2) 0.3465(2) 0.9882(2) 0.0311(9) Uani 1 1 d .
C31 C 0.1163(3) 0.4653(3) 0.96538(19) 0.0318(10) Uani 1 1 d .
C32 C 0.0714(2) 0.3919(2) 0.95308(18) 0.0277(9) Uani 1 1 d .
C33 C 0.1230(2) 0.3209(2) 0.94768(18) 0.0313(10) Uani 1 1 d .
C34 C 0.2603(3) 0.3170(3) 1.1275(2) 0.0465(12) Uani 1 1 d .
C35 C 0.1878(3) 0.2938(3) 1.1320(2) 0.0536(15) Uani 1 1 d .
C36 C 0.1654(3) 0.2477(3) 1.0857(2) 0.0429(12) Uani 1 1 d .
C37 C 0.3129(4) 0.3653(4) 1.1677(2) 0.0684(17) Uani 1 1 d .
H37A H 0.3316 0.4089 1.1474 0.103 Uiso 1 1 calc R
H37B H 0.3556 0.3339 1.1835 0.103 Uiso 1 1 calc R
H37C H 0.2854 0.3844 1.1979 0.103 Uiso 1 1 calc R
C38 C 0.0898(3) 0.2067(3) 1.0737(2) 0.0553(14) Uani 1 1 d .
H38A H 0.0881 0.1792 1.0380 0.083 Uiso 1 1 calc R
H38B H 0.0489 0.2445 1.0716 0.083 Uiso 1 1 calc R
H38C H 0.0839 0.1700 1.1038 0.083 Uiso 1 1 calc R
C39 C 0.3934(3) 0.4008(3) 0.9942(3) 0.0556(14) Uani 1 1 d .
C40 C 0.3869(3) 0.4150(3) 0.9372(3) 0.0663(17) Uani 1 1 d .
H40 H 0.4013 0.4604 0.9193 0.080 Uiso 1 1 calc R
C41 C 0.3547(3) 0.3488(3) 0.9113(2) 0.0506(13) Uani 1 1 d .
C42 C 0.4252(4) 0.4522(4) 1.0419(3) 0.090(2) Uani 1 1 d .
H42A H 0.3897 0.4546 1.0702 0.135 Uiso 1 1 calc R
H42B H 0.4329 0.5040 1.0275 0.135 Uiso 1 1 calc R
H42C H 0.4735 0.4315 1.0589 0.135 Uiso 1 1 calc R
C43 C 0.3329(4) 0.3321(4) 0.8499(3) 0.0711(18) Uani 1 1 d .
H43A H 0.3144 0.2792 0.8455 0.107 Uiso 1 1 calc R
H43B H 0.3770 0.3387 0.8295 0.107 Uiso 1 1 calc R
H43C H 0.2930 0.3677 0.8349 0.107 Uiso 1 1 calc R
C44 C 0.4517(3) 0.1705(3) 1.0845(2) 0.0422(12) Uani 1 1 d .
C45 C 0.4559(3) 0.0945(3) 1.0686(2) 0.0453(12) Uani 1 1 d .
C46 C 0.3932(3) 0.0814(3) 1.02894(19) 0.0382(11) Uani 1 1 d .
C47 C 0.5027(3) 0.2140(4) 1.1286(2) 0.0599(16) Uani 1 1 d .
H47A H 0.5245 0.2585 1.1113 0.090 Uiso 1 1 calc R
H47B H 0.5432 0.1801 1.1448 0.090 Uiso 1 1 calc R
H47C H 0.4731 0.2316 1.1582 0.090 Uiso 1 1 calc R
C48 C 0.3711(3) 0.0068(3) 1.0004(2) 0.0484(13) Uani 1 1 d .
H48A H 0.3377 0.0170 0.9659 0.073 Uiso 1 1 calc R
H48B H 0.3446 -0.0252 1.0254 0.073 Uiso 1 1 calc R
H48C H 0.4164 -0.0200 0.9913 0.073 Uiso 1 1 calc R
C49 C 0.1263(3) 0.1063(4) 0.7649(2) 0.0564(15) Uani 1 1 d .
C50 C 0.1009(3) 0.1793(4) 0.7550(2) 0.0642(17) Uani 1 1 d .
H50 H 0.0730 0.1977 0.7217 0.077 Uiso 1 1 calc R
C51 C 0.1237(3) 0.2222(3) 0.8033(2) 0.0478(13) Uani 1 1 d .
C52 C 0.1176(4) 0.0367(4) 0.7254(3) 0.093(2) Uani 1 1 d .
H52A H 0.1674 0.0207 0.7162 0.139 Uiso 1 1 calc R
H52B H 0.0858 0.0508 0.6910 0.139 Uiso 1 1 calc R
H52C H 0.0940 -0.0057 0.7438 0.139 Uiso 1 1 calc R
C53 C 0.1075(4) 0.3054(4) 0.8130(2) 0.074(2) Uani 1 1 d .
H53A H 0.0662 0.3098 0.8365 0.111 Uiso 1 1 calc R
H53B H 0.0929 0.3307 0.7769 0.111 Uiso 1 1 calc R
H53C H 0.1528 0.3302 0.8318 0.111 Uiso 1 1 calc R
C54 C 0.1399(3) -0.0566(3) 0.9146(2) 0.0505(13) Uani 1 1 d .
C55 C 0.1361(4) -0.0586(3) 0.9715(3) 0.0576(16) Uani 1 1 d .
C56 C 0.1688(3) 0.0095(3) 0.9940(2) 0.0462(12) Uani 1 1 d .
C57 C 0.1123(4) -0.1158(3) 0.8710(3) 0.0737(19) Uani 1 1 d .
H57A H 0.1551 -0.1356 0.8532 0.111 Uiso 1 1 calc R
H57B H 0.0758 -0.0920 0.8426 0.111 Uiso 1 1 calc R
H57C H 0.0879 -0.1581 0.8890 0.111 Uiso 1 1 calc R
C58 C 0.1850(4) 0.0335(3) 1.0543(2) 0.0645(17) Uani 1 1 d .
H58A H 0.2131 0.0819 1.0565 0.097 Uiso 1 1 calc R
H58B H 0.2150 -0.0063 1.0753 0.097 Uiso 1 1 calc R
H58C H 0.1373 0.0405 1.0703 0.097 Uiso 1 1 calc R
C59 C 0.3454(3) 0.0068(3) 0.8359(2) 0.0462(13) Uani 1 1 d .
C60 C 0.4141(3) 0.0429(3) 0.8505(2) 0.0505(14) Uani 1 1 d .
C61 C 0.3984(3) 0.1094(3) 0.8810(2) 0.0422(12) Uani 1 1 d .
C62 C 0.3303(4) -0.0667(3) 0.8034(3) 0.0683(18) Uani 1 1 d .
H62A H 0.3073 -0.1043 0.8267 0.102 Uiso 1 1 calc R
H62B H 0.3779 -0.0872 0.7930 0.102 Uiso 1 1 calc R
H62C H 0.2959 -0.0564 0.7695 0.102 Uiso 1 1 calc R
C63 C 0.4553(3) 0.1654(4) 0.9065(3) 0.0625(16) Uani 1 1 d .
H63A H 0.4449 0.1775 0.9447 0.094 Uiso 1 1 calc R
H63B H 0.4526 0.2126 0.8841 0.094 Uiso 1 1 calc R
H63C H 0.5059 0.1431 0.9075 0.094 Uiso 1 1 calc R
B1 B 0.3615(3) 0.2860(3) 1.0590(3) 0.0419(13) Uani 1 1 d .
B2 B 0.2045(3) 0.0341(3) 0.8467(2) 0.0423(13) Uani 1 1 d .
H1X H 0.400(3) 0.314(2) 1.0919(19) 0.038(12) Uiso 1 1 d .
H2X H 0.194(3) -0.015(3) 0.8172(19) 0.044(13) Uiso 1 1 d .
H4 H 0.269(3) 0.588(3) 1.249(2) 0.041(14) Uiso 1 1 d .
H6 H 0.311(2) 0.580(2) 1.0898(17) 0.025(11) Uiso 1 1 d .
H15 H 0.222(2) 0.525(2) 1.0227(17) 0.024(11) Uiso 1 1 d .
H19 H -0.237(2) 0.295(2) 1.1203(18) 0.027(11) Uiso 1 1 d .
H21 H -0.171(2) 0.286(2) 0.9717(19) 0.028(12) Uiso 1 1 d .
H30 H -0.056(2) 0.332(2) 0.9525(16) 0.012(9) Uiso 1 1 d .
H31A H 0.084(3) 0.510(3) 0.952(2) 0.050(14) Uiso 1 1 d .
H31B H 0.156(2) 0.468(2) 0.9484(17) 0.022(11) Uiso 1 1 d .
H32 H 0.039(2) 0.400(2) 0.9177(16) 0.014(9) Uiso 1 1 d .
H35 H 0.159(3) 0.308(3) 1.160(2) 0.039(13) Uiso 1 1 d .
H45 H 0.489(3) 0.058(3) 1.083(2) 0.059(16) Uiso 1 1 d .
H55 H 0.110(3) -0.093(3) 0.988(2) 0.063(17) Uiso 1 1 d .
H60 H 0.463(3) 0.026(3) 0.8401(19) 0.042(13) Uiso 1 1 d .
C64 C 0.1007(7) 0.8968(7) 0.1831(5) 0.191(2) Uani 1 1 d D
H64A H 0.1165 0.9200 0.2196 0.286 Uiso 1 1 calc R
H64B H 0.1437 0.8949 0.1611 0.286 Uiso 1 1 calc R
H64C H 0.0823 0.8446 0.1884 0.286 Uiso 1 1 calc R
C65 C 0.0348(7) 0.9470(7) 0.1506(6) 0.191(2) Uani 1 1 d D
H65A H -0.0094 0.9492 0.1721 0.229 Uiso 1 1 calc R
H65B H 0.0524 1.0000 0.1449 0.229 Uiso 1 1 calc R
C66 C 0.0155(8) 0.9094(8) 0.0980(5) 0.191(2) Uani 1 1 d D
H66A H 0.0281 0.9422 0.0667 0.229 Uiso 1 1 calc R
H66B H -0.0391 0.8973 0.0923 0.229 Uiso 1 1 calc R
C67 C 0.0622(7) 0.8359(8) 0.1011(5) 0.191(2) Uani 1 1 d D
H67A H 0.0349 0.8040 0.0712 0.229 Uiso 1 1 calc R
H67B H 0.1087 0.8525 0.0856 0.229 Uiso 1 1 calc R
C68 C 0.0889(8) 0.7818(7) 0.1398(6) 0.191(2) Uani 1 1 d D
H68A H 0.0865 0.7328 0.1188 0.229 Uiso 1 1 calc R
H68B H 0.0497 0.7782 0.1657 0.229 Uiso 1 1 calc R
C69 C 0.1574(7) 0.7787(8) 0.1744(6) 0.191(2) Uani 1 1 d D
H69A H 0.1577 0.7336 0.1988 0.286 Uiso 1 1 calc R
H69B H 0.1633 0.8253 0.1973 0.286 Uiso 1 1 calc R
H69C H 0.1991 0.7750 0.1512 0.286 Uiso 1 1 calc R

loop_
_atom_site_aniso_label
_atom_site_aniso_U_11
_atom_site_aniso_U_22
_atom_site_aniso_U_33
_atom_site_aniso_U_23
_atom_site_aniso_U_13
_atom_site_aniso_U_12
La1 0.02695(12) 0.02381(11) 0.02996(13) -0.00105(11) 0.00569(9) 0.00273(11)
Ni1 0.0239(3) 0.0259(3) 0.0269(3) -0.0003(2) 0.0049(2) 0.0005(2)
O1 0.0299(16) 0.0394(17) 0.0297(16) -0.0052(13) 0.0064(13) -0.0061(13)
O2 0.0288(15) 0.0314(15) 0.0281(15) 0.0005(12) 0.0063(12) -0.0035(12)
O3 0.0312(16) 0.0319(16) 0.0402(18) -0.0021(13) 0.0074(13) 0.0007(13)
O4 0.0364(18) 0.0267(16) 0.081(3) 0.0064(16) 0.0238(17) 0.0043(14)
N1 0.0261(17) 0.0274(17) 0.0271(19) 0.0014(14) 0.0052(14) 0.0018(14)
N2 0.0244(17) 0.0258(17) 0.0281(18) -0.0010(14) 0.0069(14) 0.0008(14)
N3 0.047(2) 0.036(2) 0.033(2) -0.0050(16) 0.0060(18) 0.0051(17)
N4 0.035(2) 0.037(2) 0.036(2) -0.0009(17) 0.0094(17) 0.0019(17)
N5 0.033(2) 0.036(2) 0.053(3) -0.0062(18) 0.0099(19) -0.0065(17)
N6 0.032(2) 0.039(2) 0.050(2) 0.0052(19) 0.0063(18) -0.0097(18)
N7 0.0308(19) 0.043(2) 0.034(2) -0.0049(18) 0.0000(16) 0.0009(17)
N8 0.036(2) 0.033(2) 0.039(2) -0.0034(17) -0.0004(17) 0.0060(17)
N9 0.040(2) 0.049(2) 0.030(2) -0.0043(18) -0.0015(17) 0.0063(18)
N10 0.036(2) 0.043(2) 0.031(2) 0.0038(16) 0.0045(16) 0.0117(17)
N11 0.043(2) 0.030(2) 0.045(2) -0.0070(17) 0.0042(19) -0.0041(17)
N12 0.044(2) 0.032(2) 0.038(2) -0.0005(17) 0.0082(18) -0.0012(17)
N13 0.044(2) 0.036(2) 0.030(2) -0.0002(16) 0.0077(17) 0.0131(18)
N14 0.033(2) 0.046(2) 0.034(2) -0.0010(18) 0.0066(17) 0.0102(17)
C1 0.032(2) 0.032(2) 0.040(3) -0.002(2) 0.004(2) -0.0055(19)
C2 0.034(2) 0.032(2) 0.038(3) -0.0026(19) 0.003(2) 0.0000(19)
C3 0.032(2) 0.047(3) 0.035(3) -0.005(2) 0.003(2) -0.001(2)
C4 0.043(3) 0.055(3) 0.038(3) -0.011(3) 0.000(2) -0.005(2)
C5 0.039(3) 0.049(3) 0.050(3) -0.010(2) 0.002(2) -0.009(2)
C6 0.040(3) 0.044(3) 0.042(3) -0.003(2) 0.007(2) -0.013(2)
C7 0.043(3) 0.060(3) 0.033(3) -0.010(2) 0.004(2) -0.002(2)
C8 0.060(4) 0.066(4) 0.050(3) 0.005(3) 0.018(3) -0.001(3)
C9 0.046(3) 0.067(4) 0.061(4) -0.017(3) 0.018(3) -0.001(3)
C10 0.064(4) 0.112(5) 0.039(3) -0.022(3) 0.013(3) -0.012(4)
C11 0.044(3) 0.081(4) 0.058(4) -0.018(3) 0.003(3) -0.025(3)
C12 0.050(4) 0.134(7) 0.094(6) -0.015(5) 0.004(4) -0.047(4)
C13 0.068(5) 0.219(11) 0.116(7) 0.064(7) -0.047(5) -0.065(6)
C14 0.087(6) 0.106(6) 0.136(8) -0.054(6) 0.002(5) -0.043(5)
C15 0.032(2) 0.038(3) 0.035(3) 0.003(2) 0.009(2) -0.002(2)
C16 0.027(2) 0.026(2) 0.030(2) -0.0002(17) 0.0056(17) 0.0028(17)
C17 0.029(2) 0.0216(19) 0.032(2) 0.0020(17) 0.0061(18) 0.0038(17)
C18 0.033(2) 0.028(2) 0.034(2) -0.0008(18) 0.0079(19) -0.0008(18)
C19 0.034(2) 0.034(2) 0.039(3) 0.003(2) 0.014(2) -0.003(2)
C20 0.032(2) 0.030(2) 0.039(3) -0.0005(18) 0.0081(19) -0.0008(17)
C21 0.033(2) 0.035(2) 0.033(3) -0.007(2) 0.0007(19) -0.003(2)
C22 0.041(3) 0.047(3) 0.029(2) -0.003(2) 0.011(2) -0.008(2)
C23 0.059(3) 0.065(4) 0.036(3) 0.009(3) -0.001(2) -0.010(3)
C24 0.062(3) 0.052(3) 0.041(3) -0.015(2) 0.016(3) -0.006(3)
C25 0.061(4) 0.088(4) 0.039(3) -0.009(3) 0.023(3) -0.021(3)
C26 0.032(2) 0.048(3) 0.045(3) -0.001(2) 0.004(2) -0.009(2)
C27 0.042(3) 0.083(4) 0.053(3) -0.008(3) 0.006(3) -0.025(3)
C28 0.042(3) 0.049(3) 0.071(4) 0.003(3) 0.006(3) -0.017(2)
C29 0.033(3) 0.063(4) 0.071(4) 0.006(3) 0.004(3) -0.003(3)
C30 0.033(2) 0.030(2) 0.030(2) -0.0057(19) 0.0034(19) 0.0024(19)
C31 0.029(2) 0.035(2) 0.032(2) 0.0039(19) 0.010(2) 0.005(2)
C32 0.027(2) 0.031(2) 0.025(2) 0.0015(17) 0.0049(18) 0.0008(17)
C33 0.030(2) 0.035(2) 0.029(2) -0.0021(18) 0.0053(18) 0.0019(18)
C34 0.060(3) 0.044(3) 0.035(3) -0.003(2) 0.004(2) 0.017(2)
C35 0.067(4) 0.061(4) 0.037(3) 0.004(3) 0.021(3) 0.025(3)
C36 0.050(3) 0.041(3) 0.040(3) 0.012(2) 0.016(2) 0.017(2)
C37 0.087(5) 0.070(4) 0.048(3) -0.020(3) 0.003(3) 0.015(3)
C38 0.044(3) 0.057(3) 0.068(4) 0.024(3) 0.024(3) 0.005(3)
C39 0.053(3) 0.044(3) 0.074(4) -0.008(3) 0.024(3) -0.014(3)
C40 0.071(4) 0.043(3) 0.089(5) 0.009(3) 0.029(4) -0.016(3)
C41 0.037(3) 0.053(3) 0.063(4) 0.013(3) 0.012(3) -0.005(2)
C42 0.118(6) 0.051(4) 0.107(6) -0.027(4) 0.040(5) -0.040(4)
C43 0.070(4) 0.084(4) 0.059(4) 0.029(3) 0.005(3) -0.026(3)
C44 0.030(2) 0.064(3) 0.033(3) 0.000(2) 0.005(2) 0.002(2)
C45 0.036(3) 0.060(3) 0.040(3) 0.007(2) 0.003(2) 0.017(2)
C46 0.038(3) 0.044(3) 0.033(3) 0.004(2) 0.007(2) 0.009(2)
C47 0.041(3) 0.087(4) 0.049(3) -0.006(3) -0.008(2) 0.003(3)
C48 0.054(3) 0.039(3) 0.052(3) 0.004(2) 0.004(3) 0.015(2)
C49 0.050(3) 0.081(4) 0.035(3) -0.008(3) -0.008(2) 0.009(3)
C50 0.055(3) 0.100(5) 0.036(3) 0.002(3) -0.006(3) 0.028(3)
C51 0.047(3) 0.061(3) 0.037(3) 0.013(2) 0.013(2) 0.020(2)
C52 0.111(6) 0.107(6) 0.051(4) -0.028(4) -0.031(4) 0.007(5)
C53 0.105(5) 0.074(4) 0.046(3) 0.026(3) 0.018(3) 0.049(4)
C54 0.052(3) 0.035(3) 0.064(4) -0.004(2) 0.003(3) -0.005(2)
C55 0.066(4) 0.035(3) 0.074(4) 0.006(3) 0.022(3) -0.012(3)
C56 0.055(3) 0.035(3) 0.052(3) 0.005(2) 0.020(3) 0.001(2)
C57 0.087(5) 0.045(3) 0.088(5) -0.015(3) 0.004(4) -0.017(3)
C58 0.102(5) 0.045(3) 0.050(4) 0.003(3) 0.026(3) -0.007(3)
C59 0.063(3) 0.045(3) 0.033(3) 0.010(2) 0.017(2) 0.028(3)
C60 0.049(3) 0.067(4) 0.040(3) 0.017(3) 0.022(3) 0.033(3)
C61 0.034(2) 0.060(3) 0.034(3) 0.010(2) 0.012(2) 0.014(2)
C62 0.108(5) 0.045(3) 0.058(4) -0.001(3) 0.036(4) 0.026(3)
C63 0.033(3) 0.095(5) 0.062(4) 0.003(3) 0.012(3) 0.003(3)
B1 0.038(3) 0.039(3) 0.048(3) -0.012(2) -0.001(3) 0.000(2)
B2 0.046(3) 0.042(3) 0.038(3) -0.008(3) 0.002(3) 0.003(3)
C64 0.176(6) 0.212(7) 0.181(6) 0.031(5) 0.003(5) -0.016(5)
C65 0.176(6) 0.212(7) 0.181(6) 0.031(5) 0.003(5) -0.016(5)
C66 0.176(6) 0.212(7) 0.181(6) 0.031(5) 0.003(5) -0.016(5)
C67 0.176(6) 0.212(7) 0.181(6) 0.031(5) 0.003(5) -0.016(5)
C68 0.176(6) 0.212(7) 0.181(6) 0.031(5) 0.003(5) -0.016(5)
C69 0.176(6) 0.212(7) 0.181(6) 0.031(5) 0.003(5) -0.016(5)

loop_
_atom_type_symbol
_atom_type_description
_atom_type_scat_dispersion_real
_atom_type_scat_dispersion_imag
_atom_type_scat_source
La La -0.2871 2.4523 'International Tables Vol C Tables 4.2.6.8 and 6.1.1.4'
Ni Ni 0.3393 1.1124 'International Tables Vol C Tables 4.2.6.8 and 6.1.1.4'
O O 0.0106 0.0060 'International Tables Vol C Tables 4.2.6.8 and 6.1.1.4'
N N 0.0061 0.0033 'International Tables Vol C Tables 4.2.6.8 and 6.1.1.4'
C C 0.0033 0.0016 'International Tables Vol C Tables 4.2.6.8 and 6.1.1.4'
B B 0.0013 0.0007 'International Tables Vol C Tables 4.2.6.8 and 6.1.1.4'
H H 0.0000 0.0000 'International Tables Vol C Tables 4.2.6.8 and 6.1.1.4'

loop_
_geom_angle_atom_site_label_1
_geom_angle_atom_site_label_2
_geom_angle_atom_site_label_3
_geom_angle
O4 La1 N6 65.66(11)
O4 La1 N12 144.53(11)
N6 La1 N12 149.80(12)
O4 La1 O3 50.59(9)
N6 La1 O3 115.05(11)
N12 La1 O3 94.71(11)
O4 La1 N4 76.54(12)
N6 La1 N4 84.97(12)
N12 La1 N4 101.00(12)
O3 La1 N4 70.89(10)
O4 La1 N8 126.01(11)
N6 La1 N8 71.19(12)
N12 La1 N8 83.35(12)
O3 La1 N8 138.32(10)
N4 La1 N8 68.71(11)
O4 La1 N14 128.82(11)
N6 La1 N14 84.19(12)
N12 La1 N14 73.38(12)
O3 La1 N14 144.50(10)
N4 La1 N14 143.40(11)
N8 La1 N14 74.70(11)
O4 La1 N10 84.42(12)
N6 La1 N10 112.62(12)
N12 La1 N10 78.63(12)
O3 La1 N10 75.17(10)
N4 La1 N10 145.93(11)
N8 La1 N10 143.43(11)
N14 La1 N10 69.76(11)
O4 La1 C33 25.45(11)
N6 La1 C33 89.88(12)
N12 La1 C33 120.05(12)
O3 La1 C33 25.37(10)
N4 La1 C33 69.48(11)
N8 La1 C33 135.19(11)
N14 La1 C33 145.16(12)
N10 La1 C33 81.18(11)
N1 Ni1 N2 86.16(15)
N1 Ni1 O2 178.89(14)
N2 Ni1 O2 93.40(13)
N1 Ni1 O1 93.47(14)
N2 Ni1 O1 177.35(14)
O2 Ni1 O1 86.91(12)
C2 O1 Ni1 128.2(3)
C17 O2 Ni1 128.5(3)
C33 O3 La1 89.8(2)
C33 O4 La1 95.6(3)
C15 N1 C31 119.1(4)
C15 N1 Ni1 127.1(3)
C31 N1 Ni1 113.7(3)
C30 N2 C32 118.9(4)
C30 N2 Ni1 126.6(3)
C32 N2 Ni1 114.5(3)
C34 N3 N4 108.8(4)
C34 N3 B1 127.3(4)
N4 N3 B1 123.2(4)
C36 N4 N3 106.6(4)
C36 N4 La1 136.2(3)
N3 N4 La1 115.9(2)
C39 N5 N6 108.6(4)
C39 N5 B1 128.3(5)
N6 N5 B1 123.1(4)
C41 N6 N5 107.9(4)
C41 N6 La1 127.8(3)
N5 N6 La1 116.9(3)
C44 N7 N8 109.8(4)
C44 N7 B1 127.0(4)
N8 N7 B1 123.2(4)
C46 N8 N7 106.1(4)
C46 N8 La1 136.6(3)
N7 N8 La1 116.8(2)
C49 N9 N10 109.9(4)
C49 N9 B2 126.6(4)
N10 N9 B2 123.4(4)
C51 N10 N9 105.8(4)
C51 N10 La1 135.2(3)
N9 N10 La1 119.0(3)
C54 N11 N12 109.2(4)
C54 N11 B2 127.4(4)
N12 N11 B2 122.5(4)
C56 N12 N11 106.9(4)
C56 N12 La1 132.2(3)
N11 N12 La1 119.8(3)
C59 N13 N14 110.2(4)
C59 N13 B2 125.7(4)
N14 N13 B2 124.0(4)
C61 N14 N13 105.9(4)
C61 N14 La1 135.0(3)
N13 N14 La1 117.4(3)
C6 C1 C2 121.3(4)
C6 C1 C15 118.2(4)
C2 C1 C15 120.4(4)
O1 C2 C1 122.9(4)
O1 C2 C3 119.9(4)
C1 C2 C3 117.1(4)
C4 C3 C2 117.5(4)
C4 C3 C7 121.3(4)
C2 C3 C7 121.2(4)
C3 C4 C5 125.9(5)
C6 C5 C4 116.2(5)
C6 C5 C11 123.8(5)
C4 C5 C11 120.0(5)
C5 C6 C1 121.8(5)
C3 C7 C8 110.4(4)
C3 C7 C9 108.9(4)
C8 C7 C9 109.9(4)
C3 C7 C10 112.4(4)
C8 C7 C10 107.8(5)
C9 C7 C10 107.4(4)
C13 C11 C12 110.8(6)
C13 C11 C5 111.0(5)
C12 C11 C5 112.6(5)
C13 C11 C14 108.7(7)
C12 C11 C14 105.4(6)
C5 C11 C14 108.1(5)
N1 C15 C1 126.3(4)
C21 C16 C17 121.2(4)
C21 C16 C30 117.9(4)
C17 C16 C30 120.9(4)
O2 C17 C16 122.7(4)
O2 C17 C18 119.9(4)
C16 C17 C18 117.3(4)
C19 C18 C17 117.7(4)
C19 C18 C22 122.1(4)
C17 C18 C22 120.1(4)
C18 C19 C20 125.8(4)
C21 C20 C19 115.9(4)
C21 C20 C26 124.3(4)
C19 C20 C26 119.8(4)
C20 C21 C16 122.1(4)
C23 C22 C24 110.6(4)
C23 C22 C18 110.2(4)
C24 C22 C18 108.8(4)
C23 C22 C25 107.3(4)
C24 C22 C25 107.7(4)
C18 C22 C25 112.2(4)
C27 C26 C29 110.0(4)
C27 C26 C20 111.1(4)
C29 C26 C20 108.9(4)
C27 C26 C28 107.8(4)
C29 C26 C28 108.7(4)
C20 C26 C28 110.3(4)
N2 C30 C16 126.2(4)
N1 C31 C32 107.8(3)
N2 C32 C31 106.7(3)
N2 C32 C33 112.2(3)
C31 C32 C33 112.4(4)
O3 C33 O4 122.9(4)
O3 C33 C32 120.0(4)
O4 C33 C32 116.9(4)
O3 C33 La1 64.8(2)
O4 C33 La1 59.0(2)
C32 C33 La1 172.7(3)
C35 C34 N3 107.6(5)
C35 C34 C37 129.1(5)
N3 C34 C37 123.3(5)
C34 C35 C36 107.0(5)
N4 C36 C35 110.1(5)
N4 C36 C38 123.9(5)
C35 C36 C38 126.0(5)
N5 C39 C40 108.4(5)
N5 C39 C42 122.9(6)
C40 C39 C42 128.7(5)
C39 C40 C41 106.1(5)
N6 C41 C40 109.0(5)
N6 C41 C43 121.2(5)
C40 C41 C43 129.8(5)
N7 C44 C45 108.1(4)
N7 C44 C47 123.2(5)
C45 C44 C47 128.6(5)
C44 C45 C46 106.3(4)
N8 C46 C45 109.7(4)
N8 C46 C48 123.5(4)
C45 C46 C48 126.8(4)
C50 C49 N9 107.9(5)
C50 C49 C52 128.3(5)
N9 C49 C52 123.8(5)
C49 C50 C51 107.0(5)
N10 C51 C50 109.4(5)
N10 C51 C53 123.8(5)
C50 C51 C53 126.8(5)
N11 C54 C55 107.5(5)
N11 C54 C57 124.0(5)
C55 C54 C57 128.5(5)
C54 C55 C56 107.3(5)
N12 C56 C55 109.1(5)
N12 C56 C58 121.4(5)
C55 C56 C58 129.3(5)
N13 C59 C60 107.7(5)
N13 C59 C62 124.2(5)
C60 C59 C62 128.1(5)
C59 C60 C61 106.3(4)
N14 C61 C60 109.8(5)
N14 C61 C63 124.5(5)
C60 C61 C63 125.7(5)
N7 B1 N3 109.8(4)
N7 B1 N5 110.2(4)
N3 B1 N5 113.9(4)
N9 B2 N13 110.0(4)
N9 B2 N11 113.2(4)
N13 B2 N11 110.7(4)
C66 C65 C64 105.7(10)
C65 C66 C67 105.4(9)
C68 C67 C66 139.1(13)
C67 C68 C69 130.1(13)

loop_
_geom_bond_atom_site_label_1
_geom_bond_atom_site_label_2
_geom_bond_distance
La1 O4 2.508(3)
La1 N6 2.567(4)
La1 N12 2.599(4)
La1 O3 2.637(3)
La1 N4 2.658(4)
La1 N8 2.685(4)
La1 N14 2.692(4)
La1 N10 2.707(4)
La1 C33 2.914(4)
Ni1 N1 1.842(3)
Ni1 N2 1.852(3)
Ni1 O2 1.854(3)
Ni1 O1 1.858(3)
O1 C2 1.311(5)
O2 C17 1.312(5)
O3 C33 1.248(5)
O4 C33 1.258(5)
N1 C15 1.277(5)
N1 C31 1.473(5)
N2 C30 1.293(5)
N2 C32 1.469(5)
N3 C34 1.365(6)
N3 N4 1.382(5)
N3 B1 1.540(7)
N4 C36 1.330(6)
N5 C39 1.350(6)
N5 N6 1.363(5)
N5 B1 1.548(7)
N6 C41 1.335(6)
N7 C44 1.343(6)
N7 N8 1.378(5)
N7 B1 1.535(6)
N8 C46 1.343(6)
N9 C49 1.352(6)
N9 N10 1.371(5)
N9 B2 1.528(7)
N10 C51 1.349(6)
N11 C54 1.356(6)
N11 N12 1.381(5)
N11 B2 1.545(7)
N12 C56 1.337(6)
N13 C59 1.348(6)
N13 N14 1.384(5)
N13 B2 1.541(7)
N14 C61 1.344(6)
C1 C6 1.413(6)
C1 C2 1.419(6)
C1 C15 1.432(6)
C2 C3 1.445(6)
C3 C4 1.375(7)
C3 C7 1.523(7)
C4 C5 1.404(7)
C5 C6 1.360(7)
C5 C11 1.535(7)
C7 C8 1.528(7)
C7 C9 1.529(7)
C7 C10 1.535(7)
C11 C13 1.472(9)
C11 C12 1.504(9)
C11 C14 1.569(10)
C16 C21 1.413(6)
C16 C17 1.418(6)
C16 C30 1.425(6)
C17 C18 1.439(6)
C18 C19 1.377(6)
C18 C22 1.535(6)
C19 C20 1.409(6)
C20 C21 1.363(6)
C20 C26 1.532(6)
C22 C23 1.524(7)
C22 C24 1.535(7)
C22 C25 1.542(6)
C26 C27 1.526(7)
C26 C29 1.526(7)
C26 C28 1.536(7)
C31 C32 1.505(6)
C32 C33 1.539(6)
C34 C35 1.359(8)
C34 C37 1.507(8)
C35 C36 1.379(7)
C36 C38 1.509(7)
C39 C40 1.370(8)
C39 C42 1.498(8)
C40 C41 1.387(8)
C41 C43 1.494(8)
C44 C45 1.367(7)
C44 C47 1.504(7)
C45 C46 1.390(7)
C46 C48 1.485(7)
C49 C50 1.348(8)
C49 C52 1.520(8)
C50 C51 1.388(8)
C51 C53 1.486(8)
C54 C55 1.363(8)
C54 C57 1.496(7)
C55 C56 1.388(7)
C56 C58 1.488(7)
C59 C60 1.373(8)
C59 C62 1.492(7)
C60 C61 1.400(7)
C61 C63 1.475(8)
C64 C65 1.580(12)
C65 C66 1.417(12)
C66 C67 1.509(12)
C67 C68 1.356(11)
C68 C69 1.384(12)
